data_7230128
loop_
_publ_author_name
'Ghanbari, Bahram'
'Shahhoseini, Leila'
'Owczarzak, Agata'
'Kubicki, Maciej'
'Kia, Reza'
'Raithby, Paul R.'

_publ_section_title
;
 Synthesis, X-ray crystallography, thermogravimetric analysis and
 spectroscopic characterization of isostructural one-dimensional
 coordination polymers as sorbents for some anions
;
_journal_issue 13
_journal_name_full CrystEngComm
_journal_page_first 1783
_journal_paper_doi 10.1039/C7CE02017A
_journal_volume 20
_journal_year 2018
_chemical_formula_moiety 'C31 H34 N4 O2'
_chemical_formula_sum 'C31 H34 N4 O2'
_chemical_formula_weight 494.62
_space_group_crystal_system monoclinic
_space_group_IT_number 14
_space_group_name_Hall '-P 2yn'
_space_group_name_H-M_alt 'P 1 21/n 1'
_symmetry_space_group_name_Hall '-P 2yn'
_symmetry_space_group_name_H-M 'P 1 21/n 1'
_atom_sites_solution_hydrogens difmap
_audit_creation_method SHELXL-2014/7
_audit_update_record
;
2017-10-02 deposited with the CCDC.
2018-02-12 downloaded from the CCDC.
;
_cell_angle_alpha 90
_cell_angle_beta 90.845(3)
_cell_angle_gamma 90
_cell_formula_units_Z 4
_cell_length_a 10.0288(3)
_cell_length_b 16.1383(5)
_cell_length_c 16.1962(5)
_cell_measurement_reflns_used 3188
_cell_measurement_temperature 120(1)
_cell_measurement_theta_max 26.3440
_cell_measurement_theta_min 3.4330
_cell_volume 2621.03(14)
_computing_cell_refinement 'CrysAlisPro 1.171.38.43 (Rigaku OD, 2015)'
_computing_data_collection 'CrysAlisPro 1.171.38.43 (Rigaku OD, 2015)'
_computing_data_reduction 'CrysAlisPro 1.171.38.43 (Rigaku OD, 2015)'
_computing_molecular_graphics 'Mercury (MacRae et al., 2009)'
_computing_publication_material 'SHELXL (Sheldrick, 2015)'
_computing_structure_refinement 'SHELXL (Sheldrick, 2015)'
_computing_structure_solution 'SHELXT (Sheldrick, 2015)'
_diffrn_ambient_environment N~2~
_diffrn_ambient_temperature 120(1)
_diffrn_detector 'CCD plate'
_diffrn_detector_area_resol_mean 16.1544
_diffrn_detector_type Eos
_diffrn_measured_fraction_theta_full 0.998
_diffrn_measured_fraction_theta_max 0.919
_diffrn_measurement_device 'four-circle diffractometer'
_diffrn_measurement_device_type 'Xcalibur, Eos'
_diffrn_measurement_method '/w scan'
_diffrn_radiation_monochromator graphite
_diffrn_radiation_probe x-ray
_diffrn_radiation_type 'Mo K\a'
_diffrn_radiation_wavelength 0.71073
_diffrn_reflns_av_R_equivalents 0.0273
_diffrn_reflns_av_unetI/netI 0.0452
_diffrn_reflns_Laue_measured_fraction_full 0.998
_diffrn_reflns_Laue_measured_fraction_max 0.919
_diffrn_reflns_limit_h_max 6
_diffrn_reflns_limit_h_min -12
_diffrn_reflns_limit_k_max 20
_diffrn_reflns_limit_k_min -8
_diffrn_reflns_limit_l_max 19
_diffrn_reflns_limit_l_min -19
_diffrn_reflns_number 9899
_diffrn_reflns_point_group_measured_fraction_full 0.998
_diffrn_reflns_point_group_measured_fraction_max 0.919
_diffrn_reflns_theta_full 25.000
_diffrn_reflns_theta_max 26.574
_diffrn_reflns_theta_min 3.241
_diffrn_source 'fine-focus sealed X-ray tube'
_diffrn_source_type 'Enhance (Mo) X-ray Source'
_exptl_absorpt_coefficient_mu 0.080
_exptl_absorpt_correction_T_max 1.00000
_exptl_absorpt_correction_T_min 0.91793
_exptl_absorpt_correction_type multi-scan
_exptl_absorpt_process_details
;
CrysAlisPro 1.171.38.43c (Rigaku Oxford Diffraction, 2015)
Empirical absorption correction using spherical harmonics,
 implemented in SCALE3 ABSPACK scaling algorithm.
;
_exptl_crystal_colour colourless
_exptl_crystal_density_diffrn 1.253
_exptl_crystal_description block
_exptl_crystal_F_000 1056
_exptl_crystal_size_max 0.2
_exptl_crystal_size_mid 0.1
_exptl_crystal_size_min 0.1
_refine_diff_density_max 0.152
_refine_diff_density_min -0.190
_refine_diff_density_rms 0.040
_refine_ls_extinction_method none
_refine_ls_goodness_of_fit_ref 1.018
_refine_ls_hydrogen_treatment refall
_refine_ls_matrix_type full
_refine_ls_number_parameters 470
_refine_ls_number_reflns 5042
_refine_ls_number_restraints 0
_refine_ls_restrained_S_all 1.018
_refine_ls_R_factor_all 0.0583
_refine_ls_R_factor_gt 0.0391
_refine_ls_shift/su_max 0.000
_refine_ls_shift/su_mean 0.000
_refine_ls_structure_factor_coef Fsqd
_refine_ls_weighting_details 'w=1/[\s^2^(Fo^2^)+(0.0398P)^2^+0.0454P] where P=(Fo^2^+2Fc^2^)/3'
_refine_ls_weighting_scheme calc
_refine_ls_wR_factor_gt 0.0792
_refine_ls_wR_factor_ref 0.0863
_reflns_Friedel_coverage 0.000
_reflns_number_gt 3842
_reflns_number_total 5042
_reflns_threshold_expression 'I > 2\s(I)'
_cod_data_source_file c7ce02017a2.cif
_cod_data_source_block L2
_cod_depositor_comments 'Adding full bibliography for 7230123--7230129.cif.'
_cod_database_code 7230128
_shelx_shelxl_version_number 2014/7
_shelx_space_group_comment
;
The symmetry employed for this shelxl refinement is uniquely defined
by the following loop, which should always be used as a source of
symmetry information in preference to the above space-group names.
They are only intended as comments.
;

loop_
_space_group_symop_operation_xyz
'x, y, z'
'-x+1/2, y+1/2, -z+1/2'
'-x, -y, -z'
'x-1/2, -y-1/2, z-1/2'

loop_
_atom_site_label
_atom_site_type_symbol
_atom_site_fract_x
_atom_site_fract_y
_atom_site_fract_z
_atom_site_U_iso_or_equiv
_atom_site_adp_type
_atom_site_occupancy
_atom_site_site_symmetry_order
_atom_site_calc_flag
O1 O 0.86985(9) 0.56647(6) 0.42595(5) 0.0236(2) Uani 1 1 d
C2 C 0.80180(15) 0.54523(9) 0.50008(8) 0.0220(3) Uani 1 1 d
H2B H 0.7463(14) 0.5912(8) 0.5171(8) 0.016(3) Uiso 1 1 d
H2A H 0.8680(14) 0.5325(8) 0.5449(8) 0.023(4) Uiso 1 1 d
C3 C 0.72095(15) 0.46916(9) 0.48515(9) 0.0217(3) Uani 1 1 d
H3B H 0.6819(13) 0.4527(8) 0.5376(8) 0.017(3) Uiso 1 1 d
H3A H 0.7771(14) 0.4247(9) 0.4655(8) 0.021(4) Uiso 1 1 d
O4 O 0.61754(9) 0.48754(5) 0.42646(5) 0.0214(2) Uani 1 1 d
C5 C 0.53357(13) 0.42398(8) 0.40418(8) 0.0195(3) Uani 1 1 d
C6 C 0.44632(13) 0.43941(8) 0.33748(8) 0.0201(3) Uani 1 1 d
C7 C 0.45467(15) 0.51923(9) 0.28796(9) 0.0216(3) Uani 1 1 d
H7B H 0.3623(15) 0.5352(8) 0.2679(8) 0.022(4) Uiso 1 1 d
H7A H 0.4883(13) 0.5647(8) 0.3237(8) 0.017(3) Uiso 1 1 d
N8 N 0.54006(11) 0.51631(7) 0.21437(7) 0.0213(3) Uani 1 1 d
C9 C 0.67649(15) 0.48918(9) 0.23506(9) 0.0239(3) Uani 1 1 d
H9B H 0.7007(14) 0.5134(8) 0.2892(9) 0.023(4) Uiso 1 1 d
H9A H 0.6798(14) 0.4255(9) 0.2404(8) 0.025(4) Uiso 1 1 d
C10 C 0.77852(16) 0.51747(9) 0.17230(9) 0.0266(3) Uani 1 1 d
H10B H 0.7509(15) 0.5010(8) 0.1137(10) 0.029(4) Uiso 1 1 d
H10A H 0.8703(17) 0.4866(9) 0.1851(9) 0.037(4) Uiso 1 1 d
C11 C 0.80030(16) 0.61056(9) 0.17246(9) 0.0261(3) Uani 1 1 d
H11B H 0.8636(15) 0.6274(8) 0.1268(9) 0.028(4) Uiso 1 1 d
H11A H 0.7129(16) 0.6375(9) 0.1573(8) 0.027(4) Uiso 1 1 d
N12 N 0.84415(11) 0.64462(7) 0.25225(7) 0.0225(3) Uani 1 1 d
C13 C 0.97910(15) 0.61692(10) 0.27588(9) 0.0247(3) Uani 1 1 d
H13B H 0.9808(14) 0.5568(9) 0.2782(8) 0.023(4) Uiso 1 1 d
H13A H 1.0469(15) 0.6340(9) 0.2333(9) 0.028(4) Uiso 1 1 d
C14 C 1.02323(14) 0.65268(9) 0.35799(9) 0.0230(3) Uani 1 1 d
C15 C 0.95916(13) 0.63079(8) 0.43135(8) 0.0212(3) Uani 1 1 d
C16 C 0.98808(15) 0.67287(9) 0.50422(9) 0.0250(3) Uani 1 1 d
H16 H 0.9431(14) 0.6589(8) 0.5534(9) 0.023(4) Uiso 1 1 d
C17 C 1.08644(15) 0.73355(9) 0.50564(10) 0.0285(4) Uani 1 1 d
H17 H 1.1058(15) 0.7615(9) 0.5576(9) 0.030(4) Uiso 1 1 d
C18 C 1.15566(16) 0.75210(9) 0.43559(10) 0.0300(4) Uani 1 1 d
H18 H 1.2279(16) 0.7945(9) 0.4375(9) 0.034(4) Uiso 1 1 d
C19 C 1.12249(15) 0.71216(9) 0.36236(10) 0.0284(3) Uani 1 1 d
H19 H 1.1692(15) 0.7250(9) 0.3127(9) 0.030(4) Uiso 1 1 d
C20 C 0.53133(15) 0.34841(9) 0.44570(9) 0.0222(3) Uani 1 1 d
H20 H 0.5943(14) 0.3376(8) 0.4910(8) 0.021(4) Uiso 1 1 d
C21 C 0.43946(15) 0.28812(9) 0.42277(9) 0.0248(3) Uani 1 1 d
H21 H 0.4396(15) 0.2361(9) 0.4523(9) 0.028(4) Uiso 1 1 d
C22 C 0.34973(15) 0.30295(9) 0.35918(9) 0.0253(3) Uani 1 1 d
H22 H 0.2838(16) 0.2622(9) 0.3438(9) 0.032(4) Uiso 1 1 d
C23 C 0.35450(14) 0.37799(9) 0.31729(9) 0.0233(3) Uani 1 1 d
H23 H 0.2919(14) 0.3888(8) 0.2726(8) 0.019(3) Uiso 1 1 d
C24 C 0.48162(15) 0.46493(9) 0.14833(9) 0.0236(3) Uani 1 1 d
H24B H 0.5526(14) 0.4567(8) 0.1063(8) 0.023(4) Uiso 1 1 d
H24A H 0.4541(14) 0.4066(9) 0.1683(8) 0.023(4) Uiso 1 1 d
C25 C 0.36422(14) 0.50728(8) 0.10758(8) 0.0226(3) Uani 1 1 d
C26 C 0.23682(15) 0.47448(9) 0.10798(9) 0.0252(3) Uani 1 1 d
H26 H 0.2187(15) 0.4221(9) 0.1339(9) 0.033(4) Uiso 1 1 d
C27 C 0.13390(17) 0.51627(10) 0.06900(9) 0.0294(4) Uani 1 1 d
H27 H 0.0434(18) 0.4920(9) 0.0677(10) 0.041(5) Uiso 1 1 d
N28 N 0.14817(13) 0.58818(8) 0.02906(7) 0.0317(3) Uani 1 1 d
C29 C 0.27213(16) 0.61931(10) 0.02876(9) 0.0313(4) Uani 1 1 d
H29 H 0.2835(15) 0.6727(10) -0.0009(10) 0.036(4) Uiso 1 1 d
C30 C 0.38032(16) 0.58213(9) 0.06645(9) 0.0276(3) Uani 1 1 d
H30 H 0.4674(17) 0.6073(9) 0.0653(9) 0.037(4) Uiso 1 1 d
C31 C 0.82993(15) 0.73501(9) 0.25089(10) 0.0254(3) Uani 1 1 d
H31B H 0.8658(15) 0.7593(8) 0.1978(9) 0.028(4) Uiso 1 1 d
H31A H 0.8844(15) 0.7593(9) 0.2980(9) 0.031(4) Uiso 1 1 d
C32 C 0.68730(14) 0.75984(8) 0.26435(8) 0.0222(3) Uani 1 1 d
C33 C 0.62409(15) 0.81987(9) 0.21667(9) 0.0247(3) Uani 1 1 d
H33 H 0.6714(16) 0.8474(9) 0.1704(10) 0.038(4) Uiso 1 1 d
C34 C 0.49493(16) 0.84258(9) 0.23424(9) 0.0284(4) Uani 1 1 d
H34 H 0.4502(16) 0.8853(9) 0.2004(9) 0.036(4) Uiso 1 1 d
N35 N 0.42338(13) 0.80984(8) 0.29455(8) 0.0314(3) Uani 1 1 d
C36 C 0.48524(17) 0.75154(10) 0.33948(10) 0.0356(4) Uani 1 1 d
H36 H 0.4307(16) 0.7269(10) 0.3842(10) 0.040(5) Uiso 1 1 d
C37 C 0.61396(16) 0.72550(10) 0.32717(10) 0.0311(4) Uani 1 1 d
H37 H 0.6526(15) 0.6824(9) 0.3617(9) 0.037(4) Uiso 1 1 d

loop_
_atom_site_aniso_label
_atom_site_aniso_U_11
_atom_site_aniso_U_22
_atom_site_aniso_U_33
_atom_site_aniso_U_23
_atom_site_aniso_U_13
_atom_site_aniso_U_12
O1 0.0228(5) 0.0267(5) 0.0215(5) -0.0019(4) 0.0035(4) -0.0068(4)
C2 0.0219(8) 0.0265(8) 0.0176(7) 0.0001(6) 0.0019(6) -0.0006(7)
C3 0.0220(8) 0.0234(8) 0.0197(7) 0.0016(6) -0.0010(6) -0.0007(7)
O4 0.0208(5) 0.0211(5) 0.0222(5) 0.0016(4) -0.0033(4) -0.0040(4)
C5 0.0174(7) 0.0209(7) 0.0203(7) -0.0030(6) 0.0044(6) -0.0019(6)
C6 0.0168(7) 0.0238(7) 0.0199(7) -0.0017(6) 0.0041(6) -0.0002(6)
C7 0.0200(8) 0.0245(8) 0.0203(7) -0.0014(6) -0.0001(6) 0.0015(7)
N8 0.0199(6) 0.0241(6) 0.0198(6) -0.0004(5) 0.0005(5) -0.0002(5)
C9 0.0214(8) 0.0252(8) 0.0250(8) 0.0010(6) 0.0008(6) 0.0016(7)
C10 0.0235(8) 0.0328(9) 0.0237(8) -0.0027(7) 0.0037(6) 0.0007(7)
C11 0.0244(8) 0.0327(8) 0.0211(7) 0.0039(7) 0.0033(6) -0.0013(7)
N12 0.0190(6) 0.0237(6) 0.0248(6) 0.0014(5) 0.0002(5) 0.0015(5)
C13 0.0193(8) 0.0287(9) 0.0261(8) 0.0026(7) 0.0047(6) 0.0020(7)
C14 0.0166(7) 0.0239(7) 0.0285(8) 0.0033(6) -0.0003(6) 0.0044(6)
C15 0.0146(7) 0.0198(7) 0.0290(8) 0.0009(6) -0.0021(6) 0.0016(6)
C16 0.0213(8) 0.0249(8) 0.0288(8) 0.0002(6) -0.0012(6) 0.0002(7)
C17 0.0271(9) 0.0233(8) 0.0350(9) -0.0034(7) -0.0076(7) 0.0030(7)
C18 0.0222(8) 0.0245(8) 0.0431(10) 0.0056(7) -0.0068(7) -0.0031(7)
C19 0.0198(8) 0.0304(8) 0.0351(9) 0.0093(7) 0.0009(7) 0.0004(7)
C20 0.0220(8) 0.0242(8) 0.0204(7) 0.0007(6) 0.0012(6) -0.0004(6)
C21 0.0274(8) 0.0215(8) 0.0258(8) 0.0004(6) 0.0065(6) -0.0021(7)
C22 0.0238(8) 0.0262(8) 0.0261(8) -0.0077(6) 0.0067(6) -0.0080(7)
C23 0.0197(8) 0.0310(8) 0.0192(7) -0.0019(6) 0.0017(6) -0.0017(7)
C24 0.0255(8) 0.0230(8) 0.0223(7) -0.0019(6) 0.0016(6) 0.0000(7)
C25 0.0260(8) 0.0234(7) 0.0184(7) -0.0031(6) 0.0003(6) -0.0007(7)
C26 0.0267(8) 0.0264(8) 0.0225(7) -0.0005(6) -0.0004(6) -0.0023(7)
C27 0.0250(9) 0.0363(9) 0.0269(8) -0.0030(7) -0.0006(7) -0.0037(8)
N28 0.0314(8) 0.0336(7) 0.0299(7) -0.0020(6) -0.0033(6) 0.0048(6)
C29 0.0355(10) 0.0260(8) 0.0323(9) 0.0018(7) -0.0016(7) 0.0023(8)
C30 0.0269(9) 0.0276(8) 0.0281(8) -0.0004(6) -0.0006(7) -0.0033(7)
C31 0.0212(8) 0.0249(8) 0.0303(8) 0.0047(7) 0.0017(7) -0.0018(7)
C32 0.0218(8) 0.0213(7) 0.0235(7) -0.0023(6) -0.0012(6) -0.0012(6)
C33 0.0245(8) 0.0256(8) 0.0239(7) 0.0024(6) -0.0017(6) -0.0030(7)
C34 0.0267(9) 0.0276(8) 0.0309(8) 0.0043(7) -0.0052(7) 0.0032(7)
N35 0.0269(7) 0.0342(7) 0.0330(7) 0.0024(6) 0.0041(6) 0.0069(6)
C36 0.0310(9) 0.0404(10) 0.0357(9) 0.0116(8) 0.0104(7) 0.0081(8)
C37 0.0283(9) 0.0331(9) 0.0320(8) 0.0110(7) 0.0041(7) 0.0060(8)

loop_
_atom_type_symbol
_atom_type_description
_atom_type_scat_dispersion_real
_atom_type_scat_dispersion_imag
_atom_type_scat_source
C C 0.0033 0.0016 'International Tables Vol C Tables 4.2.6.8 and 6.1.1.4'
H H 0.0000 0.0000 'International Tables Vol C Tables 4.2.6.8 and 6.1.1.4'
N N 0.0061 0.0033 'International Tables Vol C Tables 4.2.6.8 and 6.1.1.4'
O O 0.0106 0.0060 'International Tables Vol C Tables 4.2.6.8 and 6.1.1.4'

loop_
_geom_angle_atom_site_label_1
_geom_angle_atom_site_label_2
_geom_angle_atom_site_label_3
_geom_angle
C15 O1 C2 116.51(10)
O1 C2 C3 109.06(11)
O1 C2 H2B 109.8(8)
C3 C2 H2B 111.3(8)
O1 C2 H2A 109.8(8)
C3 C2 H2A 107.6(8)
H2B C2 H2A 109.2(11)
O4 C3 C2 108.98(12)
O4 C3 H3B 109.8(8)
C2 C3 H3B 107.9(8)
O4 C3 H3A 110.8(8)
C2 C3 H3A 110.3(8)
H3B C3 H3A 109.0(11)
C5 O4 C3 117.18(10)
O4 C5 C20 122.80(12)
O4 C5 C6 116.32(11)
C20 C5 C6 120.86(13)
C23 C6 C5 117.30(12)
C23 C6 C7 121.47(12)
C5 C6 C7 121.21(12)
N8 C7 C6 115.80(11)
N8 C7 H7B 106.8(8)
C6 C7 H7B 109.1(8)
N8 C7 H7A 107.4(8)
C6 C7 H7A 109.9(7)
H7B C7 H7A 107.6(11)
C24 N8 C9 110.96(11)
C24 N8 C7 112.05(11)
C9 N8 C7 111.95(11)
N8 C9 C10 113.00(12)
N8 C9 H9B 107.5(8)
C10 C9 H9B 108.4(8)
N8 C9 H9A 110.2(8)
C10 C9 H9A 109.4(8)
H9B C9 H9A 108.3(11)
C11 C10 C9 113.18(13)
C11 C10 H10B 107.3(8)
C9 C10 H10B 111.5(8)
C11 C10 H10A 109.8(8)
C9 C10 H10A 108.5(8)
H10B C10 H10A 106.4(12)
N12 C11 C10 114.45(12)
N12 C11 H11B 111.0(8)
C10 C11 H11B 110.7(8)
N12 C11 H11A 107.6(8)
C10 C11 H11A 107.6(8)
H11B C11 H11A 105.0(11)
C31 N12 C11 109.39(11)
C31 N12 C13 113.29(12)
C11 N12 C13 112.24(11)
N12 C13 C14 111.70(12)
N12 C13 H13B 109.2(8)
C14 C13 H13B 110.1(8)
N12 C13 H13A 111.3(8)
C14 C13 H13A 107.7(8)
H13B C13 H13A 106.7(12)
C19 C14 C15 117.96(13)
C19 C14 C13 120.76(13)
C15 C14 C13 121.15(13)
O1 C15 C16 123.49(12)
O1 C15 C14 116.25(12)
C16 C15 C14 120.25(13)
C15 C16 C17 119.86(14)
C15 C16 H16 120.1(9)
C17 C16 H16 120.0(9)
C18 C17 C16 120.51(15)
C18 C17 H17 121.2(9)
C16 C17 H17 118.3(9)
C17 C18 C19 119.22(15)
C17 C18 H18 120.0(9)
C19 C18 H18 120.8(9)
C14 C19 C18 121.99(15)
C14 C19 H19 117.8(9)
C18 C19 H19 120.2(9)
C21 C20 C5 120.02(14)
C21 C20 H20 119.7(8)
C5 C20 H20 120.3(8)
C22 C21 C20 120.13(14)
C22 C21 H21 121.1(9)
C20 C21 H21 118.8(9)
C21 C22 C23 119.30(14)
C21 C22 H22 120.9(9)
C23 C22 H22 119.8(9)
C6 C23 C22 122.32(14)
C6 C23 H23 117.9(8)
C22 C23 H23 119.7(8)
N8 C24 C25 111.35(11)
N8 C24 H24B 106.8(8)
C25 C24 H24B 108.8(8)
N8 C24 H24A 113.0(7)
C25 C24 H24A 109.9(8)
H24B C24 H24A 106.7(11)
C26 C25 C30 116.66(14)
C26 C25 C24 122.74(13)
C30 C25 C24 120.60(13)
C27 C26 C25 119.75(14)
C27 C26 H26 119.0(9)
C25 C26 H26 121.2(9)
N28 C27 C26 124.16(15)
N28 C27 H27 116.0(9)
C26 C27 H27 119.8(9)
C27 N28 C29 115.64(13)
N28 C29 C30 124.09(15)
N28 C29 H29 116.1(9)
C30 C29 H29 119.9(9)
C29 C30 C25 119.71(15)
C29 C30 H30 121.1(9)
C25 C30 H30 119.2(9)
N12 C31 C32 110.81(12)
N12 C31 H31B 111.2(8)
C32 C31 H31B 111.6(8)
N12 C31 H31A 108.9(8)
C32 C31 H31A 106.9(8)
H31B C31 H31A 107.2(11)
C37 C32 C33 116.54(14)
C37 C32 C31 121.20(13)
C33 C32 C31 122.23(13)
C34 C33 C32 119.58(14)
C34 C33 H33 119.7(9)
C32 C33 H33 120.7(9)
N35 C34 C33 124.34(14)
N35 C34 H34 116.1(9)
C33 C34 H34 119.6(9)
C34 N35 C36 115.37(14)
N35 C36 C37 124.44(15)
N35 C36 H36 114.9(9)
C37 C36 H36 120.6(9)
C36 C37 C32 119.72(14)
C36 C37 H37 120.3(9)
C32 C37 H37 120.0(9)

loop_
_geom_bond_atom_site_label_1
_geom_bond_atom_site_label_2
_geom_bond_distance
O1 C15 1.3730(16)
O1 C2 1.4314(16)
C2 C3 1.489(2)
C2 H2B 0.970(14)
C2 H2A 0.998(14)
C3 O4 1.4275(16)
C3 H3B 0.977(14)
C3 H3A 0.969(14)
O4 C5 1.3721(15)
C5 C20 1.3930(19)
C5 C6 1.4024(18)
C6 C23 1.3887(19)
C6 C7 1.5205(19)
C7 N8 1.4786(17)
C7 H7B 1.011(14)
C7 H7A 0.991(14)
N8 C24 1.4686(17)
N8 C9 1.4706(18)
C9 C10 1.523(2)
C9 H9B 0.988(14)
C9 H9A 1.032(14)
C10 C11 1.518(2)
C10 H10B 1.020(15)
C10 H10A 1.064(16)
C11 N12 1.4659(18)
C11 H11B 1.019(15)
C11 H11A 1.005(15)
N12 C31 1.4658(18)
N12 C13 1.4706(18)
C13 C14 1.510(2)
C13 H13B 0.970(14)
C13 H13A 1.014(15)
C14 C19 1.384(2)
C14 C15 1.4043(19)
C15 C16 1.3885(19)
C16 C17 1.390(2)
C16 H16 0.949(14)
C17 C18 1.372(2)
C17 H17 0.972(15)
C18 C19 1.386(2)
C18 H18 0.996(16)
C19 H19 0.959(16)
C20 C21 1.387(2)
C20 H20 0.977(14)
C21 C22 1.379(2)
C21 H21 0.967(14)
C22 C23 1.389(2)
C22 H22 0.963(15)
C23 H23 0.968(13)
C24 C25 1.505(2)
C24 H24B 1.001(14)
C24 H24A 1.034(14)
C25 C26 1.383(2)
C25 C30 1.390(2)
C26 C27 1.378(2)
C26 H26 0.962(15)
C27 N28 1.3374(19)
C27 H27 0.988(17)
N28 C29 1.341(2)
C29 C30 1.375(2)
C29 H29 0.995(16)
C30 H30 0.964(16)
C31 C32 1.504(2)
C31 H31B 1.016(15)
C31 H31A 1.012(15)
C32 C37 1.380(2)
C32 C33 1.386(2)
C33 C34 1.380(2)
C33 H33 0.997(16)
C34 N35 1.3299(19)
C34 H34 0.984(15)
N35 C36 1.3365(19)
C36 C37 1.375(2)
C36 H36 0.997(16)
C37 H37 0.969(16)

loop_
_geom_hbond_atom_site_label_D
_geom_hbond_atom_site_label_H
_geom_hbond_atom_site_label_A
_geom_hbond_distance_DH
_geom_hbond_distance_HA
_geom_hbond_distance_DA
_geom_hbond_angle_DHA
_geom_hbond_site_symmetry_A
C9 H9B O4 0.988(14) 2.422(14) 3.1645(17) 131.6(10) .
C26 H26 N35 0.962(15) 2.589(16) 3.494(2) 156.7(12) 2_545

loop_
_geom_torsion_atom_site_label_1
_geom_torsion_atom_site_label_2
_geom_torsion_atom_site_label_3
_geom_torsion_atom_site_label_4
_geom_torsion
C15 O1 C2 C3 -173.93(11)
O1 C2 C3 O4 -65.98(15)
C2 C3 O4 C5 179.15(11)
C3 O4 C5 C20 10.96(18)
C3 O4 C5 C6 -170.38(12)
O4 C5 C6 C23 -175.90(11)
C20 C5 C6 C23 2.79(19)
O4 C5 C6 C7 5.71(18)
C20 C5 C6 C7 -175.60(13)
C23 C6 C7 N8 -86.27(16)
C5 C6 C7 N8 92.05(15)
C6 C7 N8 C24 70.24(15)
C6 C7 N8 C9 -55.17(16)
C24 N8 C9 C10 77.11(15)
C7 N8 C9 C10 -156.88(12)
N8 C9 C10 C11 68.16(17)
C9 C10 C11 N12 58.03(18)
C10 C11 N12 C31 -166.06(13)
C10 C11 N12 C13 67.30(16)
C31 N12 C13 C14 55.28(16)
C11 N12 C13 C14 179.79(12)
N12 C13 C14 C19 -109.91(15)
N12 C13 C14 C15 65.85(17)
C2 O1 C15 C16 2.06(18)
C2 O1 C15 C14 -178.50(12)
C19 C14 C15 O1 -174.36(12)
C13 C14 C15 O1 9.77(19)
C19 C14 C15 C16 5.1(2)
C13 C14 C15 C16 -170.77(13)
O1 C15 C16 C17 175.62(13)
C14 C15 C16 C17 -3.8(2)
C15 C16 C17 C18 -0.2(2)
C16 C17 C18 C19 2.8(2)
C15 C14 C19 C18 -2.5(2)
C13 C14 C19 C18 173.35(13)
C17 C18 C19 C14 -1.4(2)
O4 C5 C20 C21 176.76(12)
C6 C5 C20 C21 -1.8(2)
C5 C20 C21 C22 -0.4(2)
C20 C21 C22 C23 1.5(2)
C5 C6 C23 C22 -1.7(2)
C7 C6 C23 C22 176.72(13)
C21 C22 C23 C6 -0.5(2)
C9 N8 C24 C25 -161.32(12)
C7 N8 C24 C25 72.73(15)
N8 C24 C25 C26 -118.57(15)
N8 C24 C25 C30 62.13(17)
C30 C25 C26 C27 -0.3(2)
C24 C25 C26 C27 -179.59(13)
C25 C26 C27 N28 0.4(2)
C26 C27 N28 C29 -0.2(2)
C27 N28 C29 C30 -0.2(2)
N28 C29 C30 C25 0.4(2)
C26 C25 C30 C29 -0.1(2)
C24 C25 C30 C29 179.20(13)
C11 N12 C31 C32 79.29(15)
C13 N12 C31 C32 -154.68(12)
N12 C31 C32 C37 47.34(19)
N12 C31 C32 C33 -134.87(14)
C37 C32 C33 C34 0.7(2)
C31 C32 C33 C34 -177.21(13)
C32 C33 C34 N35 -0.8(2)
C33 C34 N35 C36 0.2(2)
C34 N35 C36 C37 0.5(2)
N35 C36 C37 C32 -0.6(3)
C33 C32 C37 C36 0.0(2)
C31 C32 C37 C36 177.87(15)
